data_4504697
loop_
_publ_author_name
'Naumov, Pan\<ce'
'Jovanovski, Gligor'
'Sakurai, Kenji'

_publ_section_title
;
 Thermally Induced Saccharinate Ligand Flips Close to Ambient Temperature
;
_journal_issue 4
_journal_name_full 'Crystal Growth &amp; Design'
_journal_page_first 815
_journal_paper_doi 10.1021/cg050468j
_journal_volume 6
_journal_year 2006
_chemical_formula_iupac '[Cu2 (C7 H4 N O3 S)4 (C3 H4 N2)4]'
_chemical_formula_moiety 'C40 H32 Cu2 N12 O12 S4'
_chemical_formula_sum 'C40 H32 Cu2 N12 O12 S4'
_chemical_formula_weight 1128.10
_chemical_name_common
;
tetrakis(imdiazole)tetrakis(N-saccharinato)
tetrakis(N,O-saccharinato)biscopper(II)
;
_chemical_name_systematic
; 
Bis[\m-1,2-benzisothiazol-3(2H)-one
1,1-dioxido-\kN:\kO]bis{[1,2-benzisothiazol-3(2H)-one
1,1-dixoido-\kN]bis(imidazole)copper(II)}
;
_space_group_IT_number 14
_symmetry_cell_setting monoclinic
_symmetry_space_group_name_Hall '-P 2yn'
_symmetry_space_group_name_H-M 'P 1 21/n 1'
_atom_sites_solution_hydrogens geom
_atom_sites_solution_primary direct
_atom_sites_solution_secondary difmap
_audit_creation_method 'Manual editing of SHELXL-97'
_cell_angle_alpha 90.00
_cell_angle_beta 95.448(2)
_cell_angle_gamma 90.00
_cell_formula_units_Z 2
_cell_length_a 11.0965(12)
_cell_length_b 11.4800(12)
_cell_length_c 17.0839(18)
_cell_measurement_temperature 280(2)
_cell_volume 2166.5(4)
_computing_cell_refinement 'SAINT (Siemens, 1996)'
_computing_data_collection 'SMART (Siemens, 1996)'
_computing_data_reduction 'SAINT (Siemens, 1996)'
_computing_publication_material 'WinGX (Farrugia, 1999)'
_computing_structure_refinement 'SHELXL-97 (Sheldrick, 1997)'
_computing_structure_solution 'SIR-92 (Altomare et al., 1994)'
_diffrn_ambient_temperature 280(2)
_diffrn_measured_fraction_theta_max 0.922
_diffrn_measurement_device_type 'Bruker APEX CCD diffractometer'
_diffrn_measurement_method 'omega scan'
_diffrn_radiation_monochromator graphite
_diffrn_radiation_source 'fine-focus sealed tube'
_diffrn_radiation_type MoK\a
_diffrn_radiation_wavelength 0.71073
_diffrn_reflns_av_R_equivalents 0.0528
_diffrn_reflns_av_sigmaI/netI 0.0821
_diffrn_reflns_limit_h_max 15
_diffrn_reflns_limit_h_min -14
_diffrn_reflns_limit_k_max 15
_diffrn_reflns_limit_k_min -15
_diffrn_reflns_limit_l_max 23
_diffrn_reflns_limit_l_min -23
_diffrn_reflns_number 17528
_diffrn_reflns_theta_full 30.66
_diffrn_reflns_theta_max 30.66
_diffrn_reflns_theta_min 2.10
_exptl_absorpt_coefficient_mu 1.255
_exptl_absorpt_correction_T_max 0.859
_exptl_absorpt_correction_T_min 0.538
_exptl_absorpt_correction_type sphere
_exptl_absorpt_process_details 'SADABS (Sheldrick, 1996)'
_exptl_crystal_colour blue
_exptl_crystal_density_diffrn 1.729
_exptl_crystal_density_method 'not measured'
_exptl_crystal_description parallelepiped
_exptl_crystal_F_000 1148
_exptl_crystal_size_max 0.350
_exptl_crystal_size_mid 0.275
_exptl_crystal_size_min 0.175
_refine_diff_density_max 1.122
_refine_diff_density_min -1.887
_refine_diff_density_rms 0.160
_refine_ls_extinction_method none
_refine_ls_goodness_of_fit_ref 1.107
_refine_ls_hydrogen_treatment riding
_refine_ls_matrix_type full
_refine_ls_number_parameters 316
_refine_ls_number_reflns 6178
_refine_ls_number_restraints 0
_refine_ls_restrained_S_all 1.107
_refine_ls_R_factor_all 0.1402
_refine_ls_R_factor_gt 0.0758
_refine_ls_shift/su_max 0.000
_refine_ls_shift/su_mean 0.000
_refine_ls_structure_factor_coef Fsqd
_refine_ls_weighting_details 'calc w=1/[\s^2^(Fo^2^)+(0.1453P)^2^+0.0000P] where P=(Fo^2^+2Fc^2^)/3'
_refine_ls_weighting_scheme calc
_refine_ls_wR_factor_gt 0.2044
_refine_ls_wR_factor_ref 0.2754
_reflns_number_gt 3012
_reflns_number_total 6178
_reflns_threshold_expression >2sigma(I)
_cod_data_source_file cg050468jsi20051228_085054.cif
_cod_data_source_block cuims10
_cod_depositor_comments
;
The following automatic conversions were performed:

'_symmetry_cell_setting' value 'Monoclinic' changed to 'monoclinic'
according to /home/saulius/struct/CIF-dictionaries/cif_core.dic
dictionary named 'cif_core.dic' version 2.4.1 from 2010-06-29.

Automatic conversion script
Id: cif_fix_values 1715 2011-07-08 13:25:40Z adriana 
;
_cod_original_cell_volume 2166.4(4)
_cod_original_sg_symbol_H-M P21/n
_cod_database_code 4504697

loop_
_symmetry_equiv_pos_as_xyz
'x, y, z'
'-x+1/2, y+1/2, -z+1/2'
'-x, -y, -z'
'x-1/2, -y-1/2, z-1/2'

loop_
_atom_site_label
_atom_site_type_symbol
_atom_site_fract_x
_atom_site_fract_y
_atom_site_fract_z
_atom_site_U_iso_or_equiv
_atom_site_adp_type
_atom_site_occupancy
_atom_site_symmetry_multiplicity
_atom_site_calc_flag
_atom_site_refinement_flags
Cu Cu 0.85913(5) 0.15565(6) 0.95931(4) 0.0389(2) Uani 1 1 d .
S2 S 1.02152(14) 0.23471(13) 0.82302(10) 0.0503(4) Uani 1 1 d .
S1 S 0.67746(14) 0.34776(15) 0.87748(11) 0.0565(5) Uani 1 1 d .
N2 N 1.0069(4) 0.1389(4) 0.8908(3) 0.0405(10) Uani 1 1 d .
O5 O 1.0175(5) 0.3510(4) 0.8531(3) 0.0734(14) Uani 1 1 d .
C1 C 0.6094(4) 0.2490(5) 1.0028(3) 0.0355(11) Uani 1 1 d .
N3 N 0.7631(4) 0.0400(4) 0.8968(3) 0.0465(11) Uani 1 1 d .
O6 O 0.9371(4) 0.2112(5) 0.7558(3) 0.0696(14) Uani 1 1 d .
O1 O 0.6176(4) 0.2005(6) 1.0575(4) 0.0838(17) Uani 1 1 d .
N16 N 1.0303(5) 0.4082(4) 1.0973(3) 0.0508(12) Uani 1 1 d .
H16 H 1.0385 0.4785 1.1144 0.061 Uiso 1 1 calc R
O3 O 0.7548(4) 0.4449(5) 0.8771(3) 0.0833(17) Uani 1 1 d .
N5 N 0.9555(4) 0.2563(4) 1.0343(3) 0.0427(11) Uani 1 1 d .
N1 N 0.7104(4) 0.2658(4) 0.9540(3) 0.0406(10) Uani 1 1 d .
O2 O 0.6739(5) 0.2819(5) 0.8062(3) 0.0765(15) Uani 1 1 d .
N4 N 0.6885(5) -0.0751(5) 0.8032(3) 0.0567(13) Uani 1 1 d .
H4 H 0.6778 -0.1088 0.7581 0.068 Uiso 1 1 calc R
C9 C 1.2041(5) 0.1032(5) 0.8499(3) 0.0380(11) Uani 1 1 d .
C2 C 0.5083(5) 0.3261(5) 0.9661(3) 0.0445(13) Uani 1 1 d .
C17 C 0.6690(5) -0.0229(5) 0.9218(4) 0.0521(15) Uani 1 1 d .
H17 H 0.6408 -0.0161 0.9712 0.062 Uiso 1 1 calc R
C14 C 1.1688(5) 0.1958(5) 0.8042(3) 0.0437(13) Uani 1 1 d .
C20 C 1.0606(5) 0.2261(5) 1.0782(4) 0.0481(14) Uani 1 1 d .
H20 H 1.0945 0.1519 1.0811 0.058 Uiso 1 1 calc R
C10 C 1.3176(5) 0.0555(5) 0.8474(3) 0.0495(14) Uani 1 1 d .
H10 H 1.3436 -0.0072 0.8790 0.059 Uiso 1 1 calc R
C7 C 0.5348(5) 0.3840(5) 0.8999(3) 0.0474(13) Uani 1 1 d .
C11 C 1.3916(6) 0.1059(7) 0.7952(4) 0.0605(17) Uani 1 1 d .
H11 H 1.4687 0.0758 0.7918 0.073 Uiso 1 1 calc R
C16 C 0.6237(6) -0.0953(6) 0.8652(4) 0.0507(14) Uani 1 1 d .
H16A H 0.5608 -0.1483 0.8678 0.061 Uiso 1 1 calc R
C13 C 1.2421(6) 0.2463(6) 0.7518(4) 0.0538(15) Uani 1 1 d .
H13 H 1.2163 0.3094 0.7204 0.065 Uiso 1 1 calc R
C15 C 0.7726(6) 0.0065(5) 0.8240(3) 0.0491(14) Uani 1 1 d .
H15 H 0.8289 0.0348 0.7918 0.059 Uiso 1 1 calc R
C19 C 1.1062(6) 0.3195(6) 1.1160(4) 0.0529(15) Uani 1 1 d .
H19 H 1.1775 0.3228 1.1493 0.063 Uiso 1 1 calc R
C12 C 1.3538(6) 0.1979(6) 0.7492(4) 0.0598(17) Uani 1 1 d .
H12 H 1.4057 0.2288 0.7149 0.072 Uiso 1 1 calc R
C5 C 0.3358(7) 0.4643(7) 0.8868(5) 0.076(2) Uani 1 1 d .
H5 H 0.2758 0.5102 0.8606 0.091 Uiso 1 1 calc R
C18 C 0.9404(6) 0.3684(5) 1.0480(4) 0.0493(14) Uani 1 1 d .
H18 H 0.8758 0.4130 1.0260 0.059 Uiso 1 1 calc R
C6 C 0.4501(7) 0.4582(7) 0.8573(4) 0.071(2) Uani 1 1 d .
H6 H 0.4686 0.4997 0.8133 0.086 Uiso 1 1 calc R
C3 C 0.3951(6) 0.3368(6) 0.9926(5) 0.0645(19) Uani 1 1 d .
H3 H 0.3768 0.2976 1.0376 0.077 Uiso 1 1 calc R
C4 C 0.3104(7) 0.4053(7) 0.9522(5) 0.078(2) Uani 1 1 d .
H4A H 0.2338 0.4119 0.9697 0.093 Uiso 1 1 calc R
C8 C 1.1052(4) 0.0662(5) 0.9000(3) 0.0381(11) Uani 1 1 d .
O4 O 1.1171(3) -0.0127(3) 0.9488(2) 0.0485(10) Uani 1 1 d .

loop_
_atom_site_aniso_label
_atom_site_aniso_U_11
_atom_site_aniso_U_22
_atom_site_aniso_U_33
_atom_site_aniso_U_23
_atom_site_aniso_U_13
_atom_site_aniso_U_12
Cu 0.0291(4) 0.0347(4) 0.0522(4) -0.0039(3) 0.0005(3) 0.0021(2)
S2 0.0389(8) 0.0423(8) 0.0713(10) 0.0115(7) 0.0133(7) 0.0082(6)
S1 0.0385(8) 0.0580(10) 0.0735(11) 0.0035(8) 0.0073(7) 0.0045(7)
N2 0.030(2) 0.037(2) 0.056(3) 0.002(2) 0.008(2) 0.0025(18)
O5 0.078(3) 0.038(3) 0.109(4) 0.012(2) 0.033(3) 0.017(2)
C1 0.027(2) 0.039(3) 0.037(3) -0.004(2) -0.011(2) 0.016(2)
N3 0.037(2) 0.043(3) 0.059(3) -0.001(2) 0.001(2) 0.003(2)
O6 0.045(2) 0.087(4) 0.076(3) 0.032(3) 0.002(2) 0.010(2)
O1 0.051(3) 0.099(4) 0.105(4) 0.025(4) 0.027(3) 0.027(3)
N16 0.056(3) 0.038(3) 0.057(3) -0.010(2) 0.000(2) -0.005(2)
O3 0.043(3) 0.095(4) 0.113(4) 0.035(3) 0.010(3) -0.010(3)
N5 0.037(2) 0.043(3) 0.048(3) 0.006(2) 0.003(2) 0.0074(19)
N1 0.025(2) 0.043(3) 0.053(3) -0.005(2) 0.0046(19) 0.0068(18)
O2 0.076(4) 0.094(4) 0.061(3) -0.001(3) 0.013(3) 0.016(3)
N4 0.054(3) 0.054(3) 0.061(3) -0.019(3) -0.001(2) -0.009(2)
C9 0.032(3) 0.035(3) 0.048(3) 0.000(2) 0.003(2) 0.003(2)
C2 0.033(3) 0.045(3) 0.055(3) 0.007(3) 0.004(2) 0.010(2)
C17 0.046(3) 0.054(4) 0.055(3) -0.002(3) 0.004(3) -0.009(3)
C14 0.034(3) 0.045(3) 0.053(3) 0.005(2) 0.009(2) 0.002(2)
C20 0.039(3) 0.036(3) 0.067(4) -0.010(3) -0.009(3) 0.005(2)
C10 0.035(3) 0.055(4) 0.059(3) 0.002(3) 0.007(3) 0.010(3)
C7 0.036(3) 0.048(3) 0.057(3) 0.001(3) -0.001(3) 0.003(3)
C11 0.034(3) 0.076(5) 0.072(4) -0.004(4) 0.010(3) 0.005(3)
C16 0.047(3) 0.048(3) 0.057(3) -0.001(3) 0.001(3) -0.008(3)
C13 0.048(3) 0.052(4) 0.063(4) 0.012(3) 0.013(3) -0.001(3)
C15 0.050(3) 0.051(3) 0.048(3) -0.010(3) 0.011(3) -0.007(3)
C19 0.041(3) 0.053(4) 0.063(4) 0.001(3) -0.007(3) 0.002(3)
C12 0.043(3) 0.071(4) 0.069(4) 0.006(4) 0.022(3) -0.003(3)
C5 0.050(4) 0.076(5) 0.099(6) -0.003(5) -0.012(4) 0.028(4)
C18 0.049(3) 0.035(3) 0.063(4) 0.000(3) -0.003(3) 0.009(3)
C6 0.086(5) 0.064(5) 0.063(4) 0.012(3) -0.002(4) 0.019(4)
C3 0.050(4) 0.063(4) 0.084(5) 0.006(4) 0.026(4) 0.008(3)
C4 0.046(4) 0.074(5) 0.114(7) -0.005(5) 0.008(4) 0.013(4)
C8 0.029(3) 0.041(3) 0.045(3) 0.007(2) 0.007(2) 0.003(2)
O4 0.041(2) 0.043(2) 0.062(2) 0.0185(19) 0.0035(18) 0.0045(17)

loop_
_atom_type_symbol
_atom_type_description
_atom_type_scat_dispersion_real
_atom_type_scat_dispersion_imag
_atom_type_scat_source
C C 0.0033 0.0016 'International Tables Vol C Tables 4.2.6.8 and 6.1.1.4'
H H 0.0000 0.0000 'International Tables Vol C Tables 4.2.6.8 and 6.1.1.4'
N N 0.0061 0.0033 'International Tables Vol C Tables 4.2.6.8 and 6.1.1.4'
O O 0.0106 0.0060 'International Tables Vol C Tables 4.2.6.8 and 6.1.1.4'
S S 0.1246 0.1234 'International Tables Vol C Tables 4.2.6.8 and 6.1.1.4'
Cu Cu 0.3201 1.2651 'International Tables Vol C Tables 4.2.6.8 and 6.1.1.4'

loop_
_geom_angle_atom_site_label_1
_geom_angle_atom_site_label_2
_geom_angle_atom_site_label_3
_geom_angle
_geom_angle_site_symmetry_3
N3 Cu N5 172.01(19) .
N3 Cu N1 89.97(18) .
N5 Cu N1 92.98(18) .
N3 Cu N2 92.72(19) .
N5 Cu N2 90.64(18) .
N1 Cu N2 133.44(18) .
N3 Cu O4 84.76(18) 3_757
N5 Cu O4 87.35(17) 3_757
N1 Cu O4 120.74(16) 3_757
N2 Cu O4 105.78(16) 3_757
O5 S2 O6 115.0(3) .
O5 S2 N2 111.6(3) .
O6 S2 N2 110.1(3) .
O5 S2 C14 111.4(3) .
O6 S2 C14 110.7(3) .
N2 S2 C14 96.7(3) .
O3 S1 O2 112.5(4) .
O3 S1 N1 111.9(3) .
O2 S1 N1 111.4(3) .
O3 S1 C7 112.7(3) .
O2 S1 C7 111.5(3) .
N1 S1 C7 95.9(3) .
C8 N2 S2 111.3(3) .
C8 N2 Cu 130.1(4) .
S2 N2 Cu 118.1(2) .
O1 C1 N1 123.3(5) .
O1 C1 C2 130.9(6) .
N1 C1 C2 105.2(4) .
C15 N3 C17 105.8(5) .
C15 N3 Cu 128.8(4) .
C17 N3 Cu 125.4(4) .
C18 N16 C19 107.9(5) .
C18 N5 C20 105.4(5) .
C18 N5 Cu 128.2(4) .
C20 N5 Cu 126.2(4) .
C1 N1 S1 114.0(3) .
C1 N1 Cu 122.7(3) .
S1 N1 Cu 120.4(2) .
C15 N4 C16 108.6(5) .
C14 C9 C10 120.6(5) .
C14 C9 C8 111.1(4) .
C10 C9 C8 128.3(5) .
C7 C2 C3 120.2(6) .
C7 C2 C1 114.6(5) .
C3 C2 C1 125.1(6) .
C16 C17 N3 110.3(6) .
C9 C14 C13 122.9(5) .
C9 C14 S2 108.5(4) .
C13 C14 S2 128.6(5) .
C19 C20 N5 109.1(5) .
C9 C10 C11 116.8(6) .
C2 C7 C6 122.1(6) .
C2 C7 S1 110.0(4) .
C6 C7 S1 127.8(5) .
C12 C11 C10 121.6(6) .
C17 C16 N4 105.5(5) .
C12 C13 C14 116.1(6) .
N3 C15 N4 109.8(5) .
C20 C19 N16 107.2(5) .
C11 C12 C13 121.9(6) .
C4 C5 C6 122.2(7) .
N5 C18 N16 110.4(5) .
C5 C6 C7 115.0(7) .
C4 C3 C2 119.3(7) .
C5 C4 C3 121.2(7) .
O4 C8 N2 123.9(5) .
O4 C8 C9 123.6(4) .
N2 C8 C9 112.1(4) .
C8 O4 Cu 178.8(4) 3_757

loop_
_geom_bond_atom_site_label_1
_geom_bond_atom_site_label_2
_geom_bond_distance
_geom_bond_site_symmetry_2
Cu N3 1.955(5) .
Cu N5 1.964(5) .
Cu N1 2.074(4) .
Cu N2 2.112(4) .
Cu O4 2.269(4) 3_757
S2 O5 1.433(5) .
S2 O6 1.437(5) .
S2 N2 1.617(5) .
S2 C14 1.753(5) .
S1 O3 1.408(5) .
S1 O2 1.431(5) .
S1 N1 1.624(5) .
S1 C7 1.715(6) .
N2 C8 1.370(6) .
C1 O1 1.084(7) .
C1 N1 1.473(7) .
C1 C2 1.518(7) .
N3 C15 1.315(7) .
N3 C17 1.370(7) .
N16 C18 1.325(8) .
N16 C19 1.341(8) .
N5 C18 1.321(7) .
N5 C20 1.370(7) .
N4 C15 1.345(8) .
N4 C16 1.356(8) .
C9 C14 1.354(8) .
C9 C10 1.378(7) .
C9 C8 1.514(7) .
C2 C7 1.367(8) .
C2 C3 1.381(8) .
C17 C16 1.337(8) .
C14 C13 1.392(8) .
C20 C19 1.327(8) .
C10 C11 1.393(9) .
C7 C6 1.416(9) .
C11 C12 1.360(10) .
C13 C12 1.363(9) .
C5 C4 1.358(11) .
C5 C6 1.410(11) .
C3 C4 1.362(10) .
C8 O4 1.231(6) .
O4 Cu 2.269(4) 3_757
